data_7062545
loop_
_publ_author_name
'Chinta, Ramu V. Ranga Naidu'
'Sulava, Sushree'
'Aradhyula, Basava Punna Rao'
'Jandhyam, Harithalakshmi'
'Alone, Debasmita Pankaj'
'Venkatasubbaiah, Krishnan'

_publ_section_title
;
 Synthesis, photophysical properties, bioimaging potential and in vitro
 toxicity studies of naphthalimide imidazole boron complexes
;
_journal_issue 30
_journal_name_full 'New Journal of Chemistry'
_journal_page_first 14508
_journal_page_last 14514
_journal_paper_doi 10.1039/D3NJ02622A
_journal_volume 47
_journal_year 2023
_chemical_formula_moiety 'C49 H38 B N3 O3, 2(C H Cl3)'
_chemical_formula_sum 'C51 H40 B Cl6 N3 O3'
_chemical_formula_weight 966.37
_space_group_crystal_system triclinic
_space_group_IT_number 2
_space_group_name_Hall '-P 1'
_space_group_name_H-M_alt 'P -1'
_atom_sites_solution_hydrogens geom
_audit_creation_date 2023-06-23
_audit_creation_method
;
Olex2 1.5
(compiled 2023.03.06 svn.rbb2c1857 for OlexSys, GUI svn.r6748)
;
_audit_update_record
;
2023-06-26 deposited with the CCDC.	2023-07-04 downloaded from the CCDC.
;
_cell_angle_alpha 84.1410(10)
_cell_angle_beta 86.9470(10)
_cell_angle_gamma 65.911(2)
_cell_formula_units_Z 2
_cell_length_a 10.7782(2)
_cell_length_b 11.7248(2)
_cell_length_c 20.6634(2)
_cell_measurement_reflns_used 14005
_cell_measurement_temperature 293(2)
_cell_measurement_theta_max 75.0100
_cell_measurement_theta_min 4.1610
_cell_volume 2371.22(7)
_computing_cell_refinement 'Bruker SAINT'
_computing_data_collection 'Bruker APEX2'
_computing_data_reduction 'Bruker SAINT'
_computing_molecular_graphics 'Olex2 1.5 (Dolomanov et al., 2009)'
_computing_publication_material 'Olex2 1.5 (Dolomanov et al., 2009)'
_computing_structure_refinement 'SHELXL-2019/1 (Sheldrick, 2019)'
_computing_structure_solution 'SHELXS-97 (Sheldrick 2008)'
_diffrn_ambient_temperature 293(2)
_diffrn_measured_fraction_theta_full 0.999
_diffrn_measured_fraction_theta_max 0.999
_diffrn_measurement_device 'four-circle diffractometer'
_diffrn_measurement_device_type 'SuperNova, Dual, Cu at home/near, Pilatus 200K'
_diffrn_radiation_type CuK\a
_diffrn_radiation_wavelength 1.54178
_diffrn_reflns_av_R_equivalents 0.0536
_diffrn_reflns_av_unetI/netI 0.0351
_diffrn_reflns_Laue_measured_fraction_full 0.999
_diffrn_reflns_Laue_measured_fraction_max 0.999
_diffrn_reflns_limit_h_max 12
_diffrn_reflns_limit_h_min -12
_diffrn_reflns_limit_k_max 14
_diffrn_reflns_limit_k_min -14
_diffrn_reflns_limit_l_max 19
_diffrn_reflns_limit_l_min -24
_diffrn_reflns_number 32740
_diffrn_reflns_point_group_measured_fraction_full 0.999
_diffrn_reflns_point_group_measured_fraction_max 0.999
_diffrn_reflns_theta_full 67.679
_diffrn_reflns_theta_max 68.244
_diffrn_reflns_theta_min 4.146
_exptl_absorpt_coefficient_mu 3.671
_exptl_absorpt_correction_T_max 0.668
_exptl_absorpt_correction_T_min 0.592
_exptl_absorpt_correction_type multi-scan
_exptl_crystal_colour orange
_exptl_crystal_colour_primary orange
_exptl_crystal_density_diffrn 1.353
_exptl_crystal_description cube
_exptl_crystal_F_000 996
_exptl_crystal_size_max 0.16
_exptl_crystal_size_mid 0.13
_exptl_crystal_size_min 0.11
_refine_diff_density_max 0.566
_refine_diff_density_min -0.457
_refine_diff_density_rms 0.051
_refine_ls_extinction_method none
_refine_ls_goodness_of_fit_ref 1.090
_refine_ls_hydrogen_treatment constr
_refine_ls_matrix_type full
_refine_ls_number_parameters 652
_refine_ls_number_reflns 8654
_refine_ls_number_restraints 138
_refine_ls_restrained_S_all 1.116
_refine_ls_R_factor_all 0.0661
_refine_ls_R_factor_gt 0.0609
_refine_ls_shift/su_max 0.000
_refine_ls_shift/su_mean 0.000
_refine_ls_structure_factor_coef Fsqd
_refine_ls_weighting_details 'w=1/[\s^2^(Fo^2^)+(0.1096P)^2^+0.6924P] where P=(Fo^2^+2Fc^2^)/3'
_refine_ls_weighting_scheme calc
_refine_ls_wR_factor_gt 0.1852
_refine_ls_wR_factor_ref 0.1902
_reflns_Friedel_coverage 0.000
_reflns_number_gt 7472
_reflns_number_total 8654
_reflns_threshold_expression 'I > 2\s(I)'
_cod_data_source_file d3nj02622a2.cif
_cod_data_source_block kv-crn-bnapmd-imd-bph
_cod_depositor_comments 'Adding full bibliography for 7062544--7062546.cif.'
_cod_database_code 7062545
_shelx_shelxl_version_number 2019/1
_shelx_space_group_comment
;
The symmetry employed for this shelxl refinement is uniquely defined
by the following loop, which should always be used as a source of
symmetry information in preference to the above space-group names.
They are only intended as comments.
;
_shelx_estimated_absorpt_t_max 0.688
_shelx_estimated_absorpt_t_min 0.591
_olex2_refinement_description
;
1. Others
 Fixed Uiso: H2(0.079) H3(0.105) H4(0.105) H5(0.091) H6(0.072) H11(0.068)
 H12(0.091) H13(0.093) H14(0.087) H15(0.068) H18(0.052) H23(0.077) H24(0.095)
 H25(0.093) H26(0.092) H27(0.075) H29(0.07) H30(0.103) H31(0.123) H32(0.112)
 H33(0.081) H35(0.067) H36(0.081) H37(0.09) H38(0.092) H39(0.073) H43(0.061)
 H44(0.07) H45(0.072) H46A(0.072) H46B(0.072) H47A(0.09) H47B(0.09) H48A(0.095)
 H48B(0.095) H49A(0.158) H49B(0.158) H49C(0.158) H1(0.102) H1(0.224) H1(0.099)
 H1(0.079)
 Fixed X: H2(0.736644) H3(0.908872) H4(1.124154) H5(1.173731) H6(1.004875)
 H11(0.715617) H12(0.839222) H13(0.966273) H14(0.971405) H15(0.853055)
 H18(0.578241) H23(0.859238) H24(0.883806) H25(0.708071) H26(0.513152)
 H27(0.484686) H29(0.371103) H30(0.455806) H31(0.64771) H32(0.751783)
 H33(0.663238) H35(0.201426) H36(-0.005136) H37(-0.026589) H38(0.162864)
 H39(0.370589) H43(0.285853) H44(0.191251) H45(0.173432) H46A(0.411086)
 H46B(0.492226) H47A(0.291877) H47B(0.20567) H48A(0.281114) H48B(0.366743)
 H49A(0.160713) H49B(0.083345) H49C(0.175969) H1(0.093938) H1(0.069488)
 H1(0.451844) H1(0.439493)
 Fixed Y: H2(0.29715) H3(0.156205) H4(0.055405) H5(0.098512) H6(0.240843)
 H11(0.126908) H12(-0.059712) H13(-0.061983) H14(0.121556) H15(0.309064)
 H18(0.293053) H23(0.552554) H24(0.655794) H25(0.733192) H26(0.705246)
 H27(0.604441) H29(0.871564) H30(1.015517) H31(1.016282) H32(0.876955)
 H33(0.737149) H35(0.86624) H36(0.886789) H37(0.720533) H38(0.536785)
 H39(0.516478) H43(0.816607) H44(0.691668) H45(0.855326) H46A(0.248088)
 H46B(0.150856) H47A(0.128367) H47B(0.264222) H48A(0.199659) H48B(0.063791)
 H49A(0.085546) H49B(0.174636) H49C(0.033408) H1(0.442328) H1(0.467733)
 H1(0.007345) H1(0.035923)
 Fixed Z: H2(0.048403) H3(-0.011608) H4(0.028778) H5(0.127645) H6(0.188124)
 H11(0.214979) H12(0.275957) H13(0.361565) H14(0.38851) H15(0.327182)
 H18(0.343216) H23(0.095376) H24(-0.002362) H25(-0.075793) H26(-0.052836)
 H27(0.046331) H29(0.100535) H30(0.058484) H31(0.100642) H32(0.187232)
 H33(0.233218) H35(0.198417) H36(0.162521) H37(0.120832) H38(0.111457)
 H39(0.145952) H43(0.361055) H44(0.536125) H45(0.458944) H46A(0.610172)
 H46B(0.560201) H47A(0.597911) H47B(0.567106) H48A(0.463508) H48B(0.494399)
 H49A(0.450412) H49B(0.504377) H49C(0.523834) H1(0.642609) H1(0.64113)
 H1(0.243079) H1(0.228858)
;
_olex2_submission_special_instructions 'No special instructions were received'

loop_
_space_group_symop_operation_xyz
'x, y, z'
'-x, -y, -z'

loop_
_atom_site_label
_atom_site_type_symbol
_atom_site_fract_x
_atom_site_fract_y
_atom_site_fract_z
_atom_site_U_iso_or_equiv
_atom_site_adp_type
_atom_site_occupancy
_atom_site_site_symmetry_order
_atom_site_calc_flag
_atom_site_refinement_flags_posn
_atom_site_refinement_flags_adp
_atom_site_refinement_flags_occupancy
_atom_site_disorder_assembly
_atom_site_disorder_group
O1_3 O 0.44096(16) 0.69317(13) 0.27483(7) 0.0486(4) Uani 1 1 d . . . . .
O2_3 O 0.54750(18) 0.18828(15) 0.45161(8) 0.0605(4) Uani 1 1 d . . . . .
O3_3 O 0.2659(2) 0.46882(19) 0.58664(8) 0.0717(5) Uani 1 1 d . . . . .
N1_3 N 0.70436(17) 0.34990(15) 0.22541(7) 0.0424(4) Uani 1 1 d . . . . .
N2_3 N 0.57194(18) 0.54474(15) 0.19487(8) 0.0432(4) Uani 1 1 d . . . . .
N3_3 N 0.4025(2) 0.32806(18) 0.51815(8) 0.0511(4) Uani 1 1 d . . . . .
C1_3 C 0.8530(2) 0.28330(19) 0.12507(9) 0.0481(5) Uani 1 1 d . . . . .
C2_3 C 0.8242(3) 0.2577(2) 0.06474(12) 0.0660(7) Uani 1 1 d . . . . .
H2_3 H 0.736644 0.297150 0.048403 0.079 Uiso 1 1 calc R U . . .
C3_3 C 0.9276(5) 0.1727(3) 0.02898(14) 0.0879(10) Uani 1 1 d . . . . .
H3_3 H 0.908872 0.156205 -0.011608 0.105 Uiso 1 1 calc R U . . .
C4_3 C 1.0564(4) 0.1132(3) 0.05279(17) 0.0873(10) Uani 1 1 d . . . . .
H4_3 H 1.124154 0.055405 0.028778 0.105 Uiso 1 1 calc R U . . .
C5_3 C 1.0858(3) 0.1384(3) 0.11176(15) 0.0761(8) Uani 1 1 d . . . . .
H5_3 H 1.173731 0.098512 0.127645 0.091 Uiso 1 1 calc R U . . .
C6_3 C 0.9843(3) 0.2237(2) 0.14806(12) 0.0603(6) Uani 1 1 d . . . . .
H6_3 H 1.004875 0.240843 0.188124 0.072 Uiso 1 1 calc R U . . .
C7_3 C 0.7434(2) 0.37627(19) 0.16207(9) 0.0439(4) Uani 1 1 d . . . . .
C8_3 C 0.5991(2) 0.45391(17) 0.24374(9) 0.0411(4) Uani 1 1 d . . . . .
C9_3 C 0.6617(2) 0.49701(19) 0.14374(9) 0.0439(4) Uani 1 1 d . . . . .
C10_3 C 0.7761(2) 0.23403(18) 0.26480(9) 0.0421(4) Uani 1 1 d . . . . .
C11_3 C 0.7685(3) 0.1257(2) 0.24936(11) 0.0566(5) Uani 1 1 d . . . . .
H11_3 H 0.715617 0.126908 0.214979 0.068 Uiso 1 1 calc R U . . .
C12_3 C 0.8417(4) 0.0147(2) 0.28624(14) 0.0758(8) Uani 1 1 d . . . . .
H12_3 H 0.839222 -0.059712 0.275957 0.091 Uiso 1 1 calc R U . . .
C13_3 C 0.9172(3) 0.0132(3) 0.33734(14) 0.0775(8) Uani 1 1 d . . . . .
H13_3 H 0.966273 -0.061983 0.361565 0.093 Uiso 1 1 calc R U . . .
C14_3 C 0.9210(3) 0.1227(3) 0.35310(13) 0.0729(7) Uani 1 1 d . . . . .
H14_3 H 0.971405 0.121556 0.388510 0.087 Uiso 1 1 calc R U . . .
C15_3 C 0.8504(3) 0.2348(2) 0.31675(11) 0.0566(5) Uani 1 1 d . . . . .
H15_3 H 0.853055 0.309064 0.327182 0.068 Uiso 1 1 calc R U . . .
C16_3 C 0.5239(2) 0.47318(18) 0.30475(9) 0.0418(4) Uani 1 1 d . . . . .
C17_3 C 0.4466(2) 0.59817(18) 0.31694(9) 0.0420(4) Uani 1 1 d . . . . .
C18_3 C 0.5290(2) 0.37598(19) 0.35204(9) 0.0432(4) Uani 1 1 d . . . . .
H18_3 H 0.578241 0.293053 0.343216 0.052 Uiso 1 1 calc R U . . .
C19_3 C 0.4631(2) 0.40111(19) 0.41061(9) 0.0427(4) Uani 1 1 d . . . . .
C20_3 C 0.3843(2) 0.52641(19) 0.42426(9) 0.0419(4) Uani 1 1 d . . . . .
C21_3 C 0.3748(2) 0.62637(19) 0.37715(9) 0.0425(4) Uani 1 1 d . . . . .
C22_3 C 0.6697(2) 0.56834(18) 0.08130(9) 0.0471(5) Uani 1 1 d . . . . .
C23_3 C 0.7884(3) 0.5840(3) 0.06585(12) 0.0643(6) Uani 1 1 d . . . . .
H23_3 H 0.859238 0.552554 0.095376 0.077 Uiso 1 1 calc R U . . .
C24_3 C 0.8036(4) 0.6454(3) 0.00739(14) 0.0791(8) Uani 1 1 d . . . . .
H24_3 H 0.883806 0.655794 -0.002362 0.095 Uiso 1 1 calc R U . . .
C25_3 C 0.6988(4) 0.6911(3) -0.03642(12) 0.0777(8) Uani 1 1 d . . . . .
H25_3 H 0.708071 0.733192 -0.075793 0.093 Uiso 1 1 calc R U . . .
C26_3 C 0.5825(4) 0.6752(3) -0.02254(12) 0.0767(8) Uani 1 1 d . . . . .
H26_3 H 0.513152 0.705246 -0.052836 0.092 Uiso 1 1 calc R U . . .
C27_3 C 0.5653(3) 0.6141(3) 0.03685(11) 0.0628(6) Uani 1 1 d . . . . .
H27_3 H 0.484686 0.604441 0.046331 0.075 Uiso 1 1 calc R U . . .
C28_3 C 0.5072(2) 0.78609(19) 0.17153(10) 0.0472(5) Uani 1 1 d . . . . .
C29_3 C 0.4478(3) 0.8718(2) 0.11904(11) 0.0586(6) Uani 1 1 d . . . . .
H29_3 H 0.371103 0.871564 0.100535 0.070 Uiso 1 1 calc R U . . .
C30_3 C 0.4992(4) 0.9583(3) 0.09320(16) 0.0859(10) Uani 1 1 d . . . . .
H30_3 H 0.455806 1.015517 0.058484 0.103 Uiso 1 1 calc R U . . .
C31_3 C 0.6125(5) 0.9595(4) 0.1184(2) 0.1023(13) Uani 1 1 d . . . . .
H31_3 H 0.647710 1.016282 0.100642 0.123 Uiso 1 1 calc R U . . .
C32_3 C 0.6740(4) 0.8767(4) 0.1700(2) 0.0933(11) Uani 1 1 d . . . . .
H32_3 H 0.751783 0.876955 0.187232 0.112 Uiso 1 1 calc R U . . .
C33_3 C 0.6213(3) 0.7913(3) 0.19726(15) 0.0673(6) Uani 1 1 d . . . . .
H33_3 H 0.663238 0.737149 0.233218 0.081 Uiso 1 1 calc R U . . .
C34_3 C 0.3126(2) 0.68949(19) 0.17590(9) 0.0459(5) Uani 1 1 d . . . . .
C35_3 C 0.1954(2) 0.7991(2) 0.18054(12) 0.0561(5) Uani 1 1 d . . . . .
H35_3 H 0.201426 0.866240 0.198417 0.067 Uiso 1 1 calc R U . . .
C36_3 C 0.0704(3) 0.8115(3) 0.15952(14) 0.0678(7) Uani 1 1 d . . . . .
H36_3 H -0.005136 0.886789 0.162521 0.081 Uiso 1 1 calc R U . . .
C37_3 C 0.0576(3) 0.7130(3) 0.13424(14) 0.0746(7) Uani 1 1 d . . . . .
H37_3 H -0.026589 0.720533 0.120832 0.090 Uiso 1 1 calc R U . . .
C38_3 C 0.1704(3) 0.6036(3) 0.12900(16) 0.0764(8) Uani 1 1 d . . . . .
H38_3 H 0.162864 0.536785 0.111457 0.092 Uiso 1 1 calc R U . . .
C39_3 C 0.2955(3) 0.5918(2) 0.14967(12) 0.0605(6) Uani 1 1 d . . . . .
H39_3 H 0.370589 0.516478 0.145952 0.073 Uiso 1 1 calc R U . . .
C40_3 C 0.4761(2) 0.2967(2) 0.45981(10) 0.0479(5) Uani 1 1 d . . . . .
C41_3 C 0.3243(2) 0.4491(2) 0.53370(10) 0.0530(5) Uani 1 1 d . . . . .
C42_3 C 0.3147(2) 0.5528(2) 0.48405(10) 0.0482(5) Uani 1 1 d . . . . .
C43_3 C 0.2938(2) 0.7500(2) 0.39156(11) 0.0510(5) Uani 1 1 d . . . . .
H43_3 H 0.285853 0.816607 0.361055 0.061 Uiso 1 1 calc R U . . .
C44_3 C 0.2371(3) 0.6747(2) 0.49648(11) 0.0582(6) Uani 1 1 d . . . . .
H44_3 H 0.191251 0.691668 0.536125 0.070 Uiso 1 1 calc R U . . .
C45_3 C 0.2266(3) 0.7731(2) 0.45006(12) 0.0601(6) Uani 1 1 d . . . . .
H45_3 H 0.173432 0.855326 0.458944 0.072 Uiso 1 1 calc R U . . .
C46_3 C 0.4090(3) 0.2239(3) 0.56688(11) 0.0600(6) Uani 1 1 d . . . . .
H46A_3 H 0.411086 0.248088 0.610172 0.072 Uiso 1 1 calc R U . . .
H46B_3 H 0.492226 0.150856 0.560201 0.072 Uiso 1 1 calc R U . . .
C47_3 C 0.2887(3) 0.1900(3) 0.56221(14) 0.0753(8) Uani 1 1 d . . . . .
H47A_3 H 0.291877 0.128367 0.597911 0.090 Uiso 1 1 calc R U . . .
H47B_3 H 0.205670 0.264222 0.567106 0.090 Uiso 1 1 calc R U . . .
C48_3 C 0.2838(3) 0.1381(3) 0.49917(16) 0.0790(8) Uani 1 1 d . . . . .
H48A_3 H 0.281114 0.199659 0.463508 0.095 Uiso 1 1 calc R U . . .
H48B_3 H 0.366743 0.063791 0.494399 0.095 Uiso 1 1 calc R U . . .
C49_3 C 0.1654(5) 0.1050(4) 0.4940(2) 0.1057(12) Uani 1 1 d . . . . .
H49A_3 H 0.160713 0.085546 0.450412 0.158 Uiso 1 1 calc R U . . .
H49B_3 H 0.083345 0.174636 0.504377 0.158 Uiso 1 1 calc R U . . .
H49C_3 H 0.175969 0.033408 0.523834 0.158 Uiso 1 1 calc R U . . .
B1_3 B 0.4539(2) 0.6818(2) 0.20226(10) 0.0431(5) Uani 1 1 d . . . . .
Cl1_2 Cl -0.0547(3) 0.3573(3) 0.67601(17) 0.1444(12) Uani 0.823(3) 1 d . U P A 1
Cl2_2 Cl -0.1032(3) 0.6076(2) 0.63107(13) 0.1682(10) Uani 0.823(3) 1 d . U P A 1
Cl3_2 Cl 0.05312(16) 0.50136(14) 0.74504(6) 0.1158(5) Uani 0.823(3) 1 d . . P A 1
C1_2 C 0.0110(5) 0.4719(4) 0.6695(2) 0.0851(11) Uani 0.823(3) 1 d . U P A 1
H1_2 H 0.093938 0.442328 0.642609 0.102 Uiso 0.823(3) 1 calc R U P A 1
C1_4 C -0.020(4) 0.4663(14) 0.6363(8) 0.187(12) Uani 0.177(3) 1 d D U P A 2
H1_4 H 0.069488 0.467733 0.641130 0.224 Uiso 0.177(3) 1 calc R U P A 2
Cl1_4 Cl -0.0409(11) 0.4962(12) 0.5547(6) 0.194(5) Uani 0.177(3) 1 d D U P A 2
Cl2_4 Cl -0.0051(16) 0.3350(8) 0.6856(5) 0.127(5) Uani 0.177(3) 1 d D U P A 2
Cl3_4 Cl -0.123(2) 0.5939(12) 0.6742(10) 0.291(11) Uani 0.177(3) 1 d D U P A 2
Cl1_5 Cl 0.2269(6) 0.0718(4) 0.28141(18) 0.0743(17) Uani 0.45(3) 1 d . U P B 1
Cl2_5 Cl 0.3527(10) 0.2263(9) 0.2139(3) 0.1073(18) Uani 0.45(3) 1 d . U P B 1
Cl3_5 Cl 0.4654(7) 0.0926(6) 0.3360(3) 0.0760(17) Uani 0.45(3) 1 d . U P B 1
C1_5 C 0.390(3) 0.079(3) 0.2656(11) 0.082(5) Uani 0.45(3) 1 d . U P B 1
H1_5 H 0.451844 0.007345 0.243079 0.099 Uiso 0.45(3) 1 calc R U P B 1
C1_6 C 0.3866(14) 0.1001(17) 0.2580(8) 0.066(3) Uani 0.55(3) 1 d D U P B 2
H1_6 H 0.439493 0.035923 0.228858 0.079 Uiso 0.55(3) 1 calc R U P B 2
Cl1_6 Cl 0.4758(10) 0.0683(13) 0.3278(5) 0.132(2) Uani 0.55(3) 1 d D U P B 2
Cl2_6 Cl 0.3673(10) 0.2418(8) 0.2196(4) 0.125(2) Uani 0.55(3) 1 d D U P B 2
Cl3_6 Cl 0.2414(8) 0.0832(8) 0.2761(4) 0.141(3) Uani 0.55(3) 1 d D U P B 2

loop_
_atom_site_aniso_label
_atom_site_aniso_U_11
_atom_site_aniso_U_22
_atom_site_aniso_U_33
_atom_site_aniso_U_23
_atom_site_aniso_U_13
_atom_site_aniso_U_12
O1_3 0.0667(9) 0.0360(7) 0.0379(7) 0.0009(5) 0.0017(6) -0.0169(6)
O2_3 0.0765(11) 0.0487(9) 0.0495(8) 0.0075(7) 0.0074(7) -0.0224(8)
O3_3 0.0910(13) 0.0865(13) 0.0437(9) -0.0102(8) 0.0238(8) -0.0441(11)
N1_3 0.0538(9) 0.0360(8) 0.0323(7) 0.0023(6) 0.0032(6) -0.0147(7)
N2_3 0.0548(9) 0.0370(8) 0.0335(8) 0.0031(6) 0.0012(7) -0.0159(7)
N3_3 0.0630(11) 0.0599(11) 0.0363(8) 0.0026(7) 0.0052(8) -0.0331(9)
C1_3 0.0651(13) 0.0377(10) 0.0365(9) 0.0007(8) 0.0101(9) -0.0180(9)
C2_3 0.0924(18) 0.0595(14) 0.0438(12) -0.0091(10) 0.0059(11) -0.0284(13)
C3_3 0.144(3) 0.0756(19) 0.0500(14) -0.0242(13) 0.0289(17) -0.050(2)
C4_3 0.109(3) 0.0566(16) 0.080(2) -0.0151(14) 0.0451(19) -0.0214(16)
C5_3 0.0758(17) 0.0532(14) 0.0804(19) -0.0018(13) 0.0274(14) -0.0112(13)
C6_3 0.0653(14) 0.0515(13) 0.0535(12) -0.0025(10) 0.0112(10) -0.0148(11)
C7_3 0.0555(11) 0.0420(10) 0.0311(9) 0.0013(7) 0.0034(8) -0.0180(9)
C8_3 0.0517(11) 0.0340(9) 0.0345(9) 0.0025(7) 0.0001(8) -0.0155(8)
C9_3 0.0560(11) 0.0416(10) 0.0325(9) 0.0010(7) 0.0027(8) -0.0196(9)
C10_3 0.0479(10) 0.0383(10) 0.0344(9) 0.0041(7) 0.0048(7) -0.0139(8)
C11_3 0.0766(15) 0.0440(12) 0.0463(11) 0.0016(9) -0.0027(10) -0.0225(11)
C12_3 0.112(2) 0.0387(12) 0.0657(16) 0.0030(11) -0.0004(15) -0.0214(13)
C13_3 0.0873(19) 0.0537(15) 0.0616(15) 0.0179(12) -0.0025(13) -0.0031(13)
C14_3 0.0694(16) 0.084(2) 0.0510(13) 0.0142(12) -0.0159(11) -0.0198(14)
C15_3 0.0639(13) 0.0587(13) 0.0475(11) 0.0027(10) -0.0065(10) -0.0263(11)
C16_3 0.0490(10) 0.0403(10) 0.0339(9) 0.0012(7) 0.0017(8) -0.0170(8)
C17_3 0.0496(10) 0.0383(10) 0.0371(9) 0.0020(7) -0.0029(8) -0.0176(8)
C18_3 0.0504(11) 0.0382(10) 0.0389(10) 0.0000(8) 0.0041(8) -0.0171(8)
C19_3 0.0479(10) 0.0459(11) 0.0353(9) 0.0016(8) 0.0013(8) -0.0215(9)
C20_3 0.0451(10) 0.0474(11) 0.0359(9) -0.0033(8) 0.0005(7) -0.0215(9)
C21_3 0.0471(10) 0.0437(10) 0.0365(9) -0.0034(8) -0.0016(8) -0.0180(9)
C22_3 0.0668(13) 0.0369(10) 0.0332(9) 0.0014(7) 0.0023(8) -0.0180(9)
C23_3 0.0815(17) 0.0691(15) 0.0487(12) 0.0115(11) -0.0043(11) -0.0403(13)
C24_3 0.107(2) 0.0836(19) 0.0614(15) 0.0116(14) 0.0072(15) -0.0584(18)
C25_3 0.128(3) 0.0630(16) 0.0424(12) 0.0116(11) 0.0075(14) -0.0440(17)
C26_3 0.103(2) 0.0756(18) 0.0396(12) 0.0158(11) -0.0111(13) -0.0271(16)
C27_3 0.0713(15) 0.0664(15) 0.0416(11) 0.0086(10) -0.0034(10) -0.0213(12)
C28_3 0.0541(11) 0.0376(10) 0.0475(11) -0.0038(8) 0.0066(9) -0.0171(9)
C29_3 0.0754(15) 0.0451(12) 0.0509(12) 0.0050(9) 0.0103(11) -0.0233(11)
C30_3 0.130(3) 0.0553(16) 0.0727(18) 0.0009(13) 0.0349(18) -0.0434(17)
C31_3 0.140(3) 0.081(2) 0.114(3) -0.028(2) 0.062(3) -0.076(2)
C32_3 0.081(2) 0.094(2) 0.131(3) -0.049(2) 0.031(2) -0.0573(19)
C33_3 0.0629(14) 0.0609(15) 0.0824(17) -0.0145(13) 0.0024(12) -0.0280(12)
C34_3 0.0551(11) 0.0437(11) 0.0393(9) 0.0019(8) 0.0051(8) -0.0224(9)
C35_3 0.0561(12) 0.0515(12) 0.0611(13) -0.0076(10) 0.0056(10) -0.0223(10)
C36_3 0.0530(13) 0.0751(17) 0.0693(15) -0.0077(13) 0.0040(11) -0.0200(12)
C37_3 0.0625(15) 0.100(2) 0.0709(16) -0.0125(15) -0.0008(12) -0.0416(16)
C38_3 0.0846(19) 0.0813(19) 0.0821(18) -0.0210(15) 0.0027(15) -0.0501(17)
C39_3 0.0661(14) 0.0541(13) 0.0646(14) -0.0091(11) 0.0024(11) -0.0274(11)
C40_3 0.0553(12) 0.0518(12) 0.0395(10) 0.0047(9) 0.0004(8) -0.0268(10)
C41_3 0.0587(12) 0.0688(14) 0.0395(10) -0.0034(9) 0.0063(9) -0.0351(11)
C42_3 0.0519(11) 0.0588(13) 0.0375(10) -0.0063(9) 0.0041(8) -0.0261(10)
C43_3 0.0587(12) 0.0441(11) 0.0466(11) -0.0047(9) -0.0010(9) -0.0170(9)
C44_3 0.0627(13) 0.0659(14) 0.0445(11) -0.0151(10) 0.0107(10) -0.0235(11)
C45_3 0.0656(14) 0.0514(13) 0.0562(13) -0.0155(10) 0.0066(11) -0.0148(11)
C46_3 0.0753(15) 0.0711(15) 0.0394(11) 0.0105(10) 0.0003(10) -0.0394(13)
C47_3 0.0891(19) 0.0847(19) 0.0639(15) 0.0155(13) -0.0032(13) -0.0520(16)
C48_3 0.090(2) 0.0729(18) 0.0777(18) 0.0060(14) -0.0040(15) -0.0389(16)
C49_3 0.119(3) 0.119(3) 0.106(3) 0.002(2) -0.018(2) -0.077(3)
B1_3 0.0528(12) 0.0339(10) 0.0372(10) 0.0017(8) 0.0017(9) -0.0135(9)
Cl1_2 0.1469(16) 0.132(2) 0.193(3) -0.0031(15) -0.0035(14) -0.0981(16)
Cl2_2 0.1663(18) 0.1253(14) 0.179(2) 0.0555(14) -0.0687(16) -0.0326(12)
Cl3_2 0.1478(12) 0.1331(11) 0.0944(8) 0.0125(7) -0.0180(7) -0.0885(10)
C1_2 0.084(3) 0.075(2) 0.099(3) 0.003(2) 0.004(2) -0.038(2)
C1_4 0.155(18) 0.177(17) 0.224(18) -0.007(12) -0.035(12) -0.061(13)
Cl1_4 0.138(7) 0.204(10) 0.235(10) 0.016(8) -0.045(7) -0.066(7)
Cl2_4 0.241(13) 0.052(3) 0.090(4) -0.019(3) 0.016(6) -0.060(5)
Cl3_4 0.38(2) 0.112(8) 0.280(15) -0.051(9) 0.138(15) -0.004(9)
Cl1_5 0.0730(18) 0.077(2) 0.077(3) 0.0050(11) -0.0080(11) -0.0365(15)
Cl2_5 0.163(4) 0.115(3) 0.055(2) 0.0222(15) -0.001(2) -0.074(3)
Cl3_5 0.091(2) 0.088(3) 0.0560(16) 0.0073(12) -0.0130(14) -0.0453(14)
C1_5 0.116(11) 0.071(8) 0.054(6) 0.009(5) 0.004(5) -0.036(7)
C1_6 0.067(5) 0.065(6) 0.057(6) -0.004(4) -0.007(4) -0.017(3)
Cl1_6 0.133(3) 0.178(5) 0.097(3) 0.038(3) -0.047(2) -0.079(4)
Cl2_6 0.162(3) 0.097(2) 0.102(3) 0.0299(18) -0.031(2) -0.045(3)
Cl3_6 0.108(2) 0.158(4) 0.183(5) -0.018(3) -0.014(2) -0.079(3)

loop_
_atom_type_symbol
_atom_type_description
_atom_type_scat_dispersion_real
_atom_type_scat_dispersion_imag
_atom_type_scat_source
C C 0.0181 0.0091 'International Tables Vol C Tables 4.2.6.8 and 6.1.1.4'
H H 0.0000 0.0000 'International Tables Vol C Tables 4.2.6.8 and 6.1.1.4'
B B 0.0090 0.0039 'International Tables Vol C Tables 4.2.6.8 and 6.1.1.4'
Cl Cl 0.3639 0.7018 'International Tables Vol C Tables 4.2.6.8 and 6.1.1.4'
N N 0.0311 0.0180 'International Tables Vol C Tables 4.2.6.8 and 6.1.1.4'
O O 0.0492 0.0322 'International Tables Vol C Tables 4.2.6.8 and 6.1.1.4'

loop_
_geom_angle_atom_site_label_1
_geom_angle_atom_site_label_2
_geom_angle_atom_site_label_3
_geom_angle
_geom_angle_site_symmetry_1
_geom_angle_site_symmetry_3
_geom_angle_publ_flag
C17_3 O1_3 B1_3 121.73(15) . . ?
C7_3 N1_3 C10_3 123.86(16) . . ?
C8_3 N1_3 C7_3 108.26(15) . . ?
C8_3 N1_3 C10_3 127.62(16) . . ?
C8_3 N2_3 C9_3 108.19(16) . . ?
C8_3 N2_3 B1_3 120.74(16) . . ?
C9_3 N2_3 B1_3 131.06(15) . . ?
C40_3 N3_3 C46_3 117.65(19) . . ?
C41_3 N3_3 C40_3 124.90(18) . . ?
C41_3 N3_3 C46_3 117.45(18) . . ?
C2_3 C1_3 C7_3 119.2(2) . . ?
C6_3 C1_3 C2_3 119.0(2) . . ?
C6_3 C1_3 C7_3 121.8(2) . . ?
C1_3 C2_3 C3_3 119.5(3) . . ?
C4_3 C3_3 C2_3 120.8(3) . . ?
C5_3 C4_3 C3_3 120.1(3) . . ?
C4_3 C5_3 C6_3 120.0(3) . . ?
C1_3 C6_3 C5_3 120.5(3) . . ?
N1_3 C7_3 C1_3 123.61(17) . . ?
C9_3 C7_3 N1_3 106.82(17) . . ?
C9_3 C7_3 C1_3 129.56(17) . . ?
N1_3 C8_3 C16_3 129.10(17) . . ?
N2_3 C8_3 N1_3 108.62(16) . . ?
N2_3 C8_3 C16_3 122.28(17) . . ?
N2_3 C9_3 C22_3 125.61(18) . . ?
C7_3 C9_3 N2_3 108.10(16) . . ?
C7_3 C9_3 C22_3 126.24(18) . . ?
C11_3 C10_3 N1_3 119.20(18) . . ?
C11_3 C10_3 C15_3 121.6(2) . . ?
C15_3 C10_3 N1_3 119.18(19) . . ?
C10_3 C11_3 C12_3 118.4(2) . . ?
C13_3 C12_3 C11_3 120.8(3) . . ?
C12_3 C13_3 C14_3 120.0(2) . . ?
C13_3 C14_3 C15_3 120.5(2) . . ?
C10_3 C15_3 C14_3 118.6(2) . . ?
C17_3 C16_3 C8_3 116.03(17) . . ?
C17_3 C16_3 C18_3 119.62(18) . . ?
C18_3 C16_3 C8_3 124.30(18) . . ?
O1_3 C17_3 C16_3 122.07(18) . . ?
O1_3 C17_3 C21_3 117.93(17) . . ?
C16_3 C17_3 C21_3 119.96(17) . . ?
C19_3 C18_3 C16_3 121.31(19) . . ?
C18_3 C19_3 C20_3 120.28(18) . . ?
C18_3 C19_3 C40_3 119.52(19) . . ?
C20_3 C19_3 C40_3 120.21(18) . . ?
C19_3 C20_3 C21_3 119.80(17) . . ?
C42_3 C20_3 C19_3 120.55(18) . . ?
C42_3 C20_3 C21_3 119.65(19) . . ?
C20_3 C21_3 C17_3 118.99(18) . . ?
C43_3 C21_3 C17_3 122.39(19) . . ?
C43_3 C21_3 C20_3 118.62(18) . . ?
C23_3 C22_3 C9_3 118.5(2) . . ?
C23_3 C22_3 C27_3 119.1(2) . . ?
C27_3 C22_3 C9_3 122.3(2) . . ?
C24_3 C23_3 C22_3 121.1(3) . . ?
C25_3 C24_3 C23_3 119.3(3) . . ?
C26_3 C25_3 C24_3 120.4(2) . . ?
C25_3 C26_3 C27_3 120.8(3) . . ?
C22_3 C27_3 C26_3 119.2(3) . . ?
C29_3 C28_3 C33_3 116.3(2) . . ?
C29_3 C28_3 B1_3 124.0(2) . . ?
C33_3 C28_3 B1_3 119.6(2) . . ?
C28_3 C29_3 C30_3 122.1(3) . . ?
C31_3 C30_3 C29_3 120.3(3) . . ?
C30_3 C31_3 C32_3 119.4(3) . . ?
C31_3 C32_3 C33_3 120.7(3) . . ?
C28_3 C33_3 C32_3 121.1(3) . . ?
C35_3 C34_3 C39_3 115.7(2) . . ?
C35_3 C34_3 B1_3 119.39(19) . . ?
C39_3 C34_3 B1_3 124.9(2) . . ?
C36_3 C35_3 C34_3 122.4(2) . . ?
C37_3 C36_3 C35_3 120.2(3) . . ?
C38_3 C37_3 C36_3 119.2(3) . . ?
C37_3 C38_3 C39_3 120.4(3) . . ?
C38_3 C39_3 C34_3 122.1(2) . . ?
O2_3 C40_3 N3_3 120.41(19) . . ?
O2_3 C40_3 C19_3 122.68(19) . . ?
N3_3 C40_3 C19_3 116.90(19) . . ?
O3_3 C41_3 N3_3 120.9(2) . . ?
O3_3 C41_3 C42_3 121.8(2) . . ?
N3_3 C41_3 C42_3 117.29(18) . . ?
C20_3 C42_3 C41_3 120.1(2) . . ?
C44_3 C42_3 C20_3 120.1(2) . . ?
C44_3 C42_3 C41_3 119.8(2) . . ?
C45_3 C43_3 C21_3 120.6(2) . . ?
C42_3 C44_3 C45_3 120.4(2) . . ?
C43_3 C45_3 C44_3 120.6(2) . . ?
N3_3 C46_3 C47_3 111.8(2) . . ?
C48_3 C47_3 C46_3 113.7(3) . . ?
C49_3 C48_3 C47_3 114.1(3) . . ?
O1_3 B1_3 N2_3 104.40(15) . . ?
O1_3 B1_3 C28_3 106.12(17) . . ?
O1_3 B1_3 C34_3 108.97(17) . . ?
N2_3 B1_3 C28_3 108.91(17) . . ?
N2_3 B1_3 C34_3 110.13(17) . . ?
C34_3 B1_3 C28_3 117.44(17) . . ?
Cl1_2 C1_2 Cl3_2 112.8(3) . . ?
Cl2_2 C1_2 Cl1_2 109.6(3) . . ?
Cl2_2 C1_2 Cl3_2 110.0(3) . . ?
Cl1_4 C1_4 Cl2_4 129.7(17) . . ?
Cl1_4 C1_4 Cl3_4 110.0(14) . . ?
Cl3_4 C1_4 Cl2_4 108.2(12) . . ?
C1_4 Cl1_4 Cl1_4 153.1(16) . 2_566 ?
Cl1_5 C1_5 Cl2_5 104.8(13) . . ?
Cl3_5 C1_5 Cl1_5 112.9(14) . . ?
Cl3_5 C1_5 Cl2_5 106.5(14) . . ?
Cl1_6 C1_6 Cl2_6 111.5(10) . . ?
Cl3_6 C1_6 Cl1_6 107.9(8) . . ?
Cl3_6 C1_6 Cl2_6 115.0(9) . . ?

loop_
_geom_bond_atom_site_label_1
_geom_bond_atom_site_label_2
_geom_bond_distance
_geom_bond_site_symmetry_2
_geom_bond_publ_flag
O1_3 C17_3 1.324(2) . ?
O1_3 B1_3 1.513(3) . ?
O2_3 C40_3 1.212(3) . ?
O3_3 C41_3 1.227(3) . ?
N1_3 C7_3 1.396(2) . ?
N1_3 C8_3 1.355(3) . ?
N1_3 C10_3 1.446(2) . ?
N2_3 C8_3 1.341(2) . ?
N2_3 C9_3 1.391(3) . ?
N2_3 B1_3 1.608(3) . ?
N3_3 C40_3 1.403(3) . ?
N3_3 C41_3 1.384(3) . ?
N3_3 C46_3 1.483(3) . ?
C1_3 C2_3 1.390(3) . ?
C1_3 C6_3 1.384(4) . ?
C1_3 C7_3 1.480(3) . ?
C2_3 C3_3 1.392(4) . ?
C3_3 C4_3 1.366(5) . ?
C4_3 C5_3 1.365(5) . ?
C5_3 C6_3 1.390(4) . ?
C7_3 C9_3 1.353(3) . ?
C8_3 C16_3 1.448(3) . ?
C9_3 C22_3 1.483(3) . ?
C10_3 C11_3 1.375(3) . ?
C10_3 C15_3 1.376(3) . ?
C11_3 C12_3 1.386(3) . ?
C12_3 C13_3 1.361(5) . ?
C13_3 C14_3 1.373(5) . ?
C14_3 C15_3 1.383(4) . ?
C16_3 C17_3 1.401(3) . ?
C16_3 C18_3 1.408(3) . ?
C17_3 C21_3 1.425(3) . ?
C18_3 C19_3 1.366(3) . ?
C19_3 C20_3 1.414(3) . ?
C19_3 C40_3 1.474(3) . ?
C20_3 C21_3 1.418(3) . ?
C20_3 C42_3 1.405(3) . ?
C21_3 C43_3 1.407(3) . ?
C22_3 C23_3 1.382(4) . ?
C22_3 C27_3 1.383(3) . ?
C23_3 C24_3 1.379(3) . ?
C24_3 C25_3 1.378(5) . ?
C25_3 C26_3 1.352(5) . ?
C26_3 C27_3 1.399(3) . ?
C28_3 C29_3 1.387(3) . ?
C28_3 C33_3 1.391(3) . ?
C28_3 B1_3 1.614(3) . ?
C29_3 C30_3 1.391(4) . ?
C30_3 C31_3 1.359(6) . ?
C31_3 C32_3 1.362(6) . ?
C32_3 C33_3 1.399(5) . ?
C34_3 C35_3 1.394(3) . ?
C34_3 C39_3 1.395(3) . ?
C34_3 B1_3 1.609(3) . ?
C35_3 C36_3 1.383(4) . ?
C36_3 C37_3 1.374(4) . ?
C37_3 C38_3 1.370(5) . ?
C38_3 C39_3 1.385(4) . ?
C41_3 C42_3 1.482(3) . ?
C42_3 C44_3 1.373(3) . ?
C43_3 C45_3 1.368(3) . ?
C44_3 C45_3 1.395(4) . ?
C46_3 C47_3 1.513(4) . ?
C47_3 C48_3 1.505(4) . ?
C48_3 C49_3 1.489(5) . ?
Cl1_2 C1_2 1.749(5) . ?
Cl2_2 C1_2 1.710(5) . ?
Cl3_2 C1_2 1.754(5) . ?
C1_4 Cl1_4 1.694(15) . ?
C1_4 Cl2_4 1.712(15) . ?
C1_4 Cl3_4 1.696(15) . ?
Cl1_4 Cl1_4 2.39(3) 2_566 ?
Cl1_5 C1_5 1.81(2) . ?
Cl2_5 C1_5 1.84(2) . ?
Cl3_5 C1_5 1.75(2) . ?
C1_6 Cl1_6 1.700(13) . ?
C1_6 Cl2_6 1.703(13) . ?
C1_6 Cl3_6 1.673(12) . ?
